data_7201612
loop_
_publ_author_name
'Che, Guang-Bo'
'Liu, Chun-Bo'
'Liu, Bo'
'Wang, Qing-Wei'
'Xu, Zhan-Lin'

_publ_section_title
;
 Syntheses, structures and photoluminescence of a series of
 metal-organic complexes with 1,3,5-benzenetricarboxylate and
 pyrazino[2,3-f][1,10]-phenanthroline ligands
;
_journal_issue 2
_journal_name_full CrystEngComm
_journal_page_first 184
_journal_paper_doi 10.1039/b712015j
_journal_volume 10
_journal_year 2008
_chemical_formula_moiety 'C46 H32 Co2 N8 O16, 4(H2 O)'
_chemical_formula_sum 'C46 H40 Co2 N8 O20'
_chemical_formula_weight 1142.72
_chemical_name_systematic
;
?
;
_space_group_IT_number 2
_symmetry_cell_setting triclinic
_symmetry_space_group_name_Hall '-P 1'
_symmetry_space_group_name_H-M 'P -1'
_atom_sites_solution_hydrogens geom
_atom_sites_solution_primary direct
_atom_sites_solution_secondary difmap
_audit_creation_method SHELXL-97
_cell_angle_alpha 69.47(3)
_cell_angle_beta 79.83(3)
_cell_angle_gamma 82.01(3)
_cell_formula_units_Z 1
_cell_length_a 7.6519(15)
_cell_length_b 11.885(2)
_cell_length_c 13.594(3)
_cell_measurement_reflns_used 9166
_cell_measurement_temperature 293(2)
_cell_measurement_theta_max 27.48
_cell_measurement_theta_min 3.21
_cell_volume 1135.6(5)
_computing_cell_refinement 'PROCESS-AUTO '
_computing_data_collection 'PROCESS-AUTO (Rigaku, 1998)'
_computing_data_reduction 'PROCESS-AUTO '
_computing_molecular_graphics 'SHELXTL-PLUS (Sheldrick, 1990)'
_computing_publication_material SHELXL-97
_computing_structure_refinement 'SHELXL-97 (Sheldrick, 1997)'
_computing_structure_solution 'SHELXS-97 (Sheldrick, 1997)'
_diffrn_ambient_temperature 293(2)
_diffrn_detector_area_resol_mean 10.0
_diffrn_measured_fraction_theta_full 0.995
_diffrn_measured_fraction_theta_max 0.988
_diffrn_measurement_device_type 'Rigaku RAXIS-RAPID'
_diffrn_measurement_method '\w scan'
_diffrn_radiation_monochromator graphite
_diffrn_radiation_source 'rotating anode'
_diffrn_radiation_type MoK\a
_diffrn_radiation_wavelength 0.71073
_diffrn_reflns_av_R_equivalents 0.0360
_diffrn_reflns_av_sigmaI/netI 0.0497
_diffrn_reflns_limit_h_max 9
_diffrn_reflns_limit_h_min -8
_diffrn_reflns_limit_k_max 15
_diffrn_reflns_limit_k_min -15
_diffrn_reflns_limit_l_max 17
_diffrn_reflns_limit_l_min -17
_diffrn_reflns_number 11263
_diffrn_reflns_theta_full 25.00
_diffrn_reflns_theta_max 27.48
_diffrn_reflns_theta_min 3.05
_diffrn_standards_decay_% 0
_diffrn_standards_interval_count 0
_diffrn_standards_number 0
_exptl_absorpt_coefficient_mu 0.826
_exptl_absorpt_correction_T_max 0.857
_exptl_absorpt_correction_T_min 0.772
_exptl_absorpt_correction_type multi-scan
_exptl_absorpt_process_details 'ABSCOR (Higashi, 1995)'
_exptl_crystal_colour purple
_exptl_crystal_density_diffrn 1.671
_exptl_crystal_density_method 'not measured'
_exptl_crystal_description block
_exptl_crystal_F_000 586
_exptl_crystal_size_max 0.31
_exptl_crystal_size_mid 0.23
_exptl_crystal_size_min 0.19
_refine_diff_density_max 1.104
_refine_diff_density_min -0.493
_refine_diff_density_rms 0.082
_refine_ls_extinction_method none
_refine_ls_goodness_of_fit_ref 1.049
_refine_ls_hydrogen_treatment mixed
_refine_ls_matrix_type full
_refine_ls_number_parameters 379
_refine_ls_number_reflns 5143
_refine_ls_number_restraints 12
_refine_ls_restrained_S_all 1.048
_refine_ls_R_factor_all 0.0633
_refine_ls_R_factor_gt 0.0439
_refine_ls_shift/su_max 0.001
_refine_ls_shift/su_mean 0.000
_refine_ls_structure_factor_coef Fsqd
_refine_ls_weighting_details 'calc w=1/[\s^2^(Fo^2^)+(0.0542P)^2^+0.3411P] where P=(Fo^2^+2Fc^2^)/3'
_refine_ls_weighting_scheme calc
_refine_ls_wR_factor_gt 0.1018
_refine_ls_wR_factor_ref 0.1099
_reflns_number_gt 3913
_reflns_number_total 5143
_reflns_threshold_expression I>2\s(I)
_cod_data_source_file b712015j.txt
_cod_data_source_block compound-1
_cod_original_cell_volume 1135.6(4)
_cod_original_sg_symbol_Hall '- P 1'
_cod_database_code 7201612

loop_
_symmetry_equiv_pos_as_xyz
'x, y, z'
'-x, -y, -z'

loop_
_atom_site_label
_atom_site_type_symbol
_atom_site_fract_x
_atom_site_fract_y
_atom_site_fract_z
_atom_site_U_iso_or_equiv
_atom_site_adp_type
_atom_site_occupancy
_atom_site_symmetry_multiplicity
_atom_site_calc_flag
_atom_site_refinement_flags
_atom_site_disorder_assembly
_atom_site_disorder_group
C1 C 0.4426(3) 0.3038(2) 0.58426(19) 0.0282(6) Uani 1 1 d . . .
H1 H 0.3891 0.3699 0.5355 0.034 Uiso 1 1 calc R . .
C2 C 0.5024(4) 0.2026(3) 0.5563(2) 0.0315(6) Uani 1 1 d . . .
H2 H 0.4869 0.2011 0.4905 0.038 Uiso 1 1 calc R . .
C3 C 0.5843(4) 0.1046(3) 0.6255(2) 0.0307(6) Uani 1 1 d . . .
H3 H 0.6264 0.0364 0.6071 0.037 Uiso 1 1 calc R . .
C4 C 0.6037(3) 0.1091(2) 0.72549(18) 0.0242(5) Uani 1 1 d . . .
C5 C 0.5378(3) 0.2139(2) 0.74688(18) 0.0221(5) Uani 1 1 d . . .
C6 C 0.5558(3) 0.2258(2) 0.84833(18) 0.0228(5) Uani 1 1 d . . .
C7 C 0.6490(3) 0.1343(2) 0.92092(19) 0.0286(6) Uani 1 1 d . . .
C8 C 0.6701(4) 0.1543(3) 1.0142(2) 0.0368(7) Uani 1 1 d . . .
H8 H 0.7320 0.0964 1.0648 0.044 Uiso 1 1 calc R . .
C9 C 0.5987(4) 0.2594(3) 1.0291(2) 0.0419(7) Uani 1 1 d . . .
H9 H 0.6139 0.2745 1.0896 0.050 Uiso 1 1 calc R . .
C10 C 0.5032(4) 0.3440(3) 0.9540(2) 0.0355(6) Uani 1 1 d . . .
H10 H 0.4530 0.4146 0.9661 0.043 Uiso 1 1 calc R . .
C11 C 0.6929(3) 0.0106(2) 0.8034(2) 0.0286(5) Uani 1 1 d . . .
C12 C 0.7167(3) 0.0252(2) 0.8985(2) 0.0295(6) Uani 1 1 d . . .
C13 C 0.8570(4) -0.1634(3) 0.9501(3) 0.0472(8) Uani 1 1 d . . .
H13 H 0.9160 -0.2263 0.9987 0.057 Uiso 1 1 calc R . .
C14 C 0.8333(4) -0.1774(3) 0.8565(3) 0.0463(8) Uani 1 1 d . . .
H14 H 0.8764 -0.2494 0.8448 0.056 Uiso 1 1 calc R . .
C15 C -0.0164(3) 0.3697(2) 0.75445(18) 0.0246(5) Uani 1 1 d . . .
C16 C -0.0108(3) 0.3006(2) 0.67999(18) 0.0235(5) Uani 1 1 d . . .
C17 C 0.0720(3) 0.1848(2) 0.70388(18) 0.0243(5) Uani 1 1 d . . .
H17 H 0.1206 0.1492 0.7668 0.029 Uiso 1 1 calc R . .
C18 C 0.0824(3) 0.1218(2) 0.63371(19) 0.0245(5) Uani 1 1 d . . .
C19 C 0.1628(4) -0.0049(2) 0.66181(19) 0.0272(5) Uani 1 1 d . . .
C20 C 0.0135(3) 0.1764(2) 0.53864(19) 0.0262(5) Uani 1 1 d . . .
H20 H 0.0248 0.1352 0.4907 0.031 Uiso 1 1 calc R . .
C21 C -0.0721(3) 0.2919(2) 0.51435(18) 0.0234(5) Uani 1 1 d . . .
C22 C -0.1552(3) 0.3468(2) 0.41351(19) 0.0246(5) Uani 1 1 d . . .
C23 C -0.0852(3) 0.3533(2) 0.58616(18) 0.0236(5) Uani 1 1 d . . .
H23 H -0.1440 0.4300 0.5713 0.028 Uiso 1 1 calc R . .
N1 N 0.4582(3) 0.31090(19) 0.67802(15) 0.0237(4) Uani 1 1 d . . .
N2 N 0.4808(3) 0.3277(2) 0.86513(16) 0.0260(5) Uani 1 1 d . . .
N3 N 0.7509(3) -0.0916(2) 0.78269(19) 0.0382(6) Uani 1 1 d . . .
N4 N 0.7996(3) -0.0648(2) 0.97318(19) 0.0409(6) Uani 1 1 d . . .
O1 O 0.1142(2) 0.34835(16) 0.80615(13) 0.0268(4) Uani 1 1 d . . .
O2 O -0.1480(3) 0.4416(2) 0.76299(16) 0.0422(5) Uani 1 1 d . . .
O1W O 0.2194(3) 0.5645(2) 0.83089(16) 0.0395(5) Uani 1 1 d D . .
O3 O 0.2207(3) -0.06051(18) 0.74375(15) 0.0401(5) Uani 1 1 d . . .
O2W O 0.5551(3) 0.5532(2) 0.68381(16) 0.0362(5) Uani 1 1 d D . .
O4 O 0.1623(3) -0.0511(2) 0.58633(17) 0.0455(6) Uani 1 1 d . . .
O3W O 0.5332(4) 0.7853(2) 0.6964(2) 0.0516(6) Uani 1 1 d D . .
O5 O -0.1601(3) 0.28184(17) 0.35800(14) 0.0367(5) Uani 1 1 d . . .
O4W O -0.1363(4) 0.5227(3) 0.9218(2) 0.0643(7) Uani 1 1 d D . .
O6 O -0.2170(2) 0.45462(16) 0.39036(13) 0.0277(4) Uani 1 1 d . . .
Co1 Co 0.34061(5) 0.44622(3) 0.74209(3) 0.02398(11) Uani 1 1 d . . .
H4A H 0.173(6) -0.123(4) 0.606(4) 0.083(15) Uiso 1 1 d . . .
HW11 H 0.112(4) 0.540(4) 0.849(3) 0.093(17) Uiso 1 1 d D . .
HW12 H 0.209(6) 0.628(3) 0.775(3) 0.102(17) Uiso 1 1 d D . .
HW21 H 0.651(3) 0.515(3) 0.704(3) 0.066(12) Uiso 1 1 d D . .
HW22 H 0.541(4) 0.6216(19) 0.691(3) 0.054(11) Uiso 1 1 d D . .
HW31 H 0.625(4) 0.808(5) 0.709(4) 0.12(2) Uiso 1 1 d D . .
HW32 H 0.438(4) 0.821(6) 0.721(5) 0.16(3) Uiso 1 1 d D . .
HW41 H -0.14(10) 0.49(2) 0.873(8) 1.5(6) Uiso 1 1 d D . .
HW42 H -0.155(19) 0.467(9) 0.983(5) 0.38(8) Uiso 1 1 d D . .

loop_
_atom_site_aniso_label
_atom_site_aniso_U_11
_atom_site_aniso_U_22
_atom_site_aniso_U_33
_atom_site_aniso_U_23
_atom_site_aniso_U_13
_atom_site_aniso_U_12
C1 0.0282(14) 0.0325(15) 0.0231(12) -0.0082(10) -0.0069(10) 0.0017(11)
C2 0.0354(15) 0.0390(16) 0.0231(12) -0.0117(11) -0.0073(10) -0.0052(12)
C3 0.0346(15) 0.0296(15) 0.0306(13) -0.0149(11) 0.0002(10) -0.0045(12)
C4 0.0223(12) 0.0222(13) 0.0249(12) -0.0041(9) -0.0021(9) -0.0025(10)
C5 0.0204(12) 0.0233(13) 0.0215(11) -0.0057(9) -0.0045(9) -0.0004(10)
C6 0.0222(12) 0.0250(13) 0.0204(11) -0.0049(9) -0.0053(9) -0.0035(10)
C7 0.0273(14) 0.0292(14) 0.0251(13) -0.0016(10) -0.0082(10) -0.0017(11)
C8 0.0389(17) 0.0428(18) 0.0259(14) -0.0031(12) -0.0168(11) -0.0004(13)
C9 0.0521(19) 0.052(2) 0.0252(14) -0.0151(13) -0.0157(12) 0.0014(15)
C10 0.0369(16) 0.0433(18) 0.0325(14) -0.0195(12) -0.0090(11) -0.0001(13)
C11 0.0256(14) 0.0232(14) 0.0330(14) -0.0050(10) -0.0036(10) -0.0008(11)
C12 0.0236(13) 0.0267(14) 0.0324(14) -0.0012(10) -0.0081(10) -0.0010(11)
C13 0.0424(19) 0.0308(18) 0.055(2) 0.0024(14) -0.0157(14) 0.0084(14)
C14 0.0428(19) 0.0274(16) 0.060(2) -0.0074(14) -0.0099(14) 0.0087(13)
C15 0.0247(13) 0.0259(13) 0.0235(12) -0.0087(10) -0.0049(9) 0.0000(10)
C16 0.0214(12) 0.0244(13) 0.0267(12) -0.0090(10) -0.0063(9) -0.0029(10)
C17 0.0242(13) 0.0261(13) 0.0221(12) -0.0055(10) -0.0079(9) -0.0013(10)
C18 0.0249(13) 0.0212(13) 0.0277(12) -0.0060(10) -0.0095(9) -0.0014(10)
C19 0.0308(14) 0.0223(13) 0.0289(13) -0.0069(10) -0.0111(10) 0.0007(11)
C20 0.0310(14) 0.0216(13) 0.0298(13) -0.0102(10) -0.0124(10) -0.0003(10)
C21 0.0249(13) 0.0212(13) 0.0240(12) -0.0050(9) -0.0087(9) -0.0011(10)
C22 0.0267(13) 0.0197(13) 0.0268(12) -0.0053(9) -0.0083(9) -0.0009(10)
C23 0.0232(13) 0.0193(12) 0.0279(12) -0.0062(9) -0.0085(9) 0.0014(10)
N1 0.0235(11) 0.0237(11) 0.0232(10) -0.0062(8) -0.0071(8) 0.0011(8)
N2 0.0275(12) 0.0271(12) 0.0257(11) -0.0097(9) -0.0091(8) -0.0003(9)
N3 0.0413(15) 0.0255(13) 0.0451(14) -0.0087(10) -0.0104(11) 0.0041(11)
N4 0.0389(15) 0.0327(14) 0.0417(14) 0.0027(10) -0.0168(11) 0.0023(11)
O1 0.0276(10) 0.0285(10) 0.0269(9) -0.0096(7) -0.0123(7) 0.0007(8)
O2 0.0337(11) 0.0547(14) 0.0492(12) -0.0329(11) -0.0171(9) 0.0162(10)
O1W 0.0559(15) 0.0330(12) 0.0326(11) -0.0138(9) -0.0149(9) 0.0051(10)
O3 0.0575(14) 0.0297(11) 0.0352(11) -0.0089(8) -0.0272(9) 0.0107(9)
O2W 0.0317(12) 0.0301(12) 0.0472(12) -0.0100(9) -0.0146(9) 0.0006(9)
O4 0.0804(18) 0.0224(11) 0.0408(12) -0.0135(9) -0.0333(11) 0.0119(11)
O3W 0.0578(16) 0.0439(14) 0.0637(15) -0.0260(12) -0.0234(12) 0.0020(12)
O5 0.0628(14) 0.0223(10) 0.0298(10) -0.0100(8) -0.0228(9) 0.0047(9)
O4W 0.077(2) 0.0643(18) 0.0599(16) -0.0335(14) -0.0051(13) -0.0029(15)
O6 0.0362(10) 0.0214(9) 0.0274(9) -0.0077(7) -0.0155(7) 0.0042(8)
Co1 0.02584(19) 0.02218(19) 0.02603(19) -0.00909(13) -0.01173(12) 0.00412(13)

loop_
_atom_type_symbol
_atom_type_description
_atom_type_scat_dispersion_real
_atom_type_scat_dispersion_imag
_atom_type_scat_source
C C 0.0033 0.0016 'International Tables Vol C Tables 4.2.6.8 and 6.1.1.4'
H H 0.0000 0.0000 'International Tables Vol C Tables 4.2.6.8 and 6.1.1.4'
N N 0.0061 0.0033 'International Tables Vol C Tables 4.2.6.8 and 6.1.1.4'
O O 0.0106 0.0060 'International Tables Vol C Tables 4.2.6.8 and 6.1.1.4'
Co Co 0.3494 0.9721 'International Tables Vol C Tables 4.2.6.8 and 6.1.1.4'

loop_
_geom_angle_atom_site_label_1
_geom_angle_atom_site_label_2
_geom_angle_atom_site_label_3
_geom_angle
_geom_angle_site_symmetry_1
_geom_angle_site_symmetry_3
_geom_angle_publ_flag
N1 C1 C2 122.9(2) . . ?
N1 C1 H1 118.6 . . ?
C2 C1 H1 118.6 . . ?
C3 C2 C1 120.0(2) . . ?
C3 C2 H2 120.0 . . ?
C1 C2 H2 120.0 . . ?
C2 C3 C4 118.7(3) . . ?
C2 C3 H3 120.7 . . ?
C4 C3 H3 120.7 . . ?
C5 C4 C3 117.2(2) . . ?
C5 C4 C11 120.0(2) . . ?
C3 C4 C11 122.7(2) . . ?
N1 C5 C4 124.0(2) . . ?
N1 C5 C6 115.8(2) . . ?
C4 C5 C6 120.2(2) . . ?
N2 C6 C7 123.5(2) . . ?
N2 C6 C5 116.6(2) . . ?
C7 C6 C5 119.9(2) . . ?
C6 C7 C8 117.1(3) . . ?
C6 C7 C12 119.5(2) . . ?
C8 C7 C12 123.4(2) . . ?
C9 C8 C7 119.1(2) . . ?
C9 C8 H8 120.4 . . ?
C7 C8 H8 120.4 . . ?
C8 C9 C10 119.9(3) . . ?
C8 C9 H9 120.1 . . ?
C10 C9 H9 120.1 . . ?
N2 C10 C9 122.4(3) . . ?
N2 C10 H10 118.8 . . ?
C9 C10 H10 118.8 . . ?
N3 C11 C12 121.6(2) . . ?
N3 C11 C4 119.2(2) . . ?
C12 C11 C4 119.2(2) . . ?
N4 C12 C11 120.9(3) . . ?
N4 C12 C7 118.2(2) . . ?
C11 C12 C7 120.9(2) . . ?
N4 C13 C14 122.8(3) . . ?
N4 C13 H13 118.6 . . ?
C14 C13 H13 118.6 . . ?
N3 C14 C13 122.4(3) . . ?
N3 C14 H14 118.8 . . ?
C13 C14 H14 118.8 . . ?
O2 C15 O1 124.4(2) . . ?
O2 C15 C16 118.7(2) . . ?
O1 C15 C16 116.9(2) . . ?
C17 C16 C23 119.9(2) . . ?
C17 C16 C15 119.7(2) . . ?
C23 C16 C15 120.4(2) . . ?
C16 C17 C18 120.0(2) . . ?
C16 C17 H17 120.0 . . ?
C18 C17 H17 120.0 . . ?
C20 C18 C17 119.8(2) . . ?
C20 C18 C19 120.1(2) . . ?
C17 C18 C19 120.1(2) . . ?
O3 C19 O4 123.3(3) . . ?
O3 C19 C18 124.6(2) . . ?
O4 C19 C18 112.2(2) . . ?
C18 C20 C21 120.7(2) . . ?
C18 C20 H20 119.6 . . ?
C21 C20 H20 119.6 . . ?
C20 C21 C23 119.0(2) . . ?
C20 C21 C22 119.9(2) . . ?
C23 C21 C22 121.1(2) . . ?
O6 C22 O5 123.8(2) . . ?
O6 C22 C21 117.6(2) . . ?
O5 C22 C21 118.6(2) . . ?
C16 C23 C21 120.5(2) . . ?
C16 C23 H23 119.7 . . ?
C21 C23 H23 119.7 . . ?
C1 N1 C5 117.3(2) . . ?
C1 N1 Co1 127.54(17) . . ?
C5 N1 Co1 114.55(16) . . ?
C10 N2 C6 118.0(2) . . ?
C10 N2 Co1 127.6(2) . . ?
C6 N2 Co1 114.39(15) . . ?
C14 N3 C11 116.2(3) . . ?
C13 N4 C12 116.2(3) . . ?
C15 O1 Co1 120.39(16) . . ?
Co1 O1W HW11 99(3) . . ?
Co1 O1W HW12 94(3) . . ?
HW11 O1W HW12 103(3) . . ?
Co1 O2W HW21 112(3) . . ?
Co1 O2W HW22 117(2) . . ?
HW21 O2W HW22 112(3) . . ?
C19 O4 H4A 114(3) . . ?
HW31 O3W HW32 110(3) . . ?
HW41 O4W HW42 109(4) . . ?
C22 O6 Co1 126.33(16) . 2_566 ?
O6 Co1 O2W 90.59(8) 2_566 . ?
O6 Co1 O1 89.11(7) 2_566 . ?
O2W Co1 O1 175.54(8) . . ?
O6 Co1 N1 93.97(8) 2_566 . ?
O2W Co1 N1 95.28(9) . . ?
O1 Co1 N1 89.18(8) . . ?
O6 Co1 N2 171.77(8) 2_566 . ?
O2W Co1 N2 90.20(9) . . ?
O1 Co1 N2 90.73(8) . . ?
N1 Co1 N2 77.79(8) . . ?
O6 Co1 O1W 93.45(8) 2_566 . ?
O2W Co1 O1W 88.82(10) . . ?
O1 Co1 O1W 86.75(9) . . ?
N1 Co1 O1W 171.47(8) . . ?
N2 Co1 O1W 94.76(8) . . ?

loop_
_geom_bond_atom_site_label_1
_geom_bond_atom_site_label_2
_geom_bond_distance
_geom_bond_site_symmetry_2
_geom_bond_publ_flag
C1 N1 1.333(3) . ?
C1 C2 1.380(4) . ?
C1 H1 0.9300 . ?
C2 C3 1.368(4) . ?
C2 H2 0.9300 . ?
C3 C4 1.413(3) . ?
C3 H3 0.9300 . ?
C4 C5 1.385(4) . ?
C4 C11 1.457(4) . ?
C5 N1 1.351(3) . ?
C5 C6 1.466(3) . ?
C6 N2 1.342(3) . ?
C6 C7 1.394(3) . ?
C7 C8 1.408(4) . ?
C7 C12 1.441(4) . ?
C8 C9 1.359(4) . ?
C8 H8 0.9300 . ?
C9 C10 1.389(4) . ?
C9 H9 0.9300 . ?
C10 N2 1.331(3) . ?
C10 H10 0.9300 . ?
C11 N3 1.341(4) . ?
C11 C12 1.409(4) . ?
C12 N4 1.362(3) . ?
C13 N4 1.315(4) . ?
C13 C14 1.386(5) . ?
C13 H13 0.9300 . ?
C14 N3 1.330(4) . ?
C14 H14 0.9300 . ?
C15 O2 1.244(3) . ?
C15 O1 1.269(3) . ?
C15 C16 1.503(3) . ?
C16 C17 1.385(4) . ?
C16 C23 1.393(3) . ?
C17 C18 1.391(3) . ?
C17 H17 0.9300 . ?
C18 C20 1.388(3) . ?
C18 C19 1.489(4) . ?
C19 O3 1.204(3) . ?
C19 O4 1.323(3) . ?
C20 C21 1.389(4) . ?
C20 H20 0.9300 . ?
C21 C23 1.393(3) . ?
C21 C22 1.508(3) . ?
C22 O6 1.251(3) . ?
C22 O5 1.263(3) . ?
C23 H23 0.9300 . ?
N1 Co1 2.112(2) . ?
N2 Co1 2.120(2) . ?
O1 Co1 2.1048(19) . ?
O1W Co1 2.174(2) . ?
O1W HW11 0.877(19) . ?
O1W HW12 0.871(19) . ?
O2W Co1 2.087(2) . ?
O2W HW21 0.841(18) . ?
O2W HW22 0.843(17) . ?
O4 H4A 0.80(5) . ?
O3W HW31 0.849(19) . ?
O3W HW32 0.863(19) . ?
O4W HW41 0.9(2) . ?
O4W HW42 0.87(2) . ?
O6 Co1 2.0805(18) 2_566 ?
Co1 O6 2.0805(18) 2_566 ?
